data_4109549
loop_
_publ_author_name
'Yi Sun'
'Nicole Ross'
'Shu-Bin Zhao'
'Krista Huszarik'
'Wen-Li Jia'
'Rui-Yao Wang'
'Donal Macartney'
'Suning Wang'

_publ_section_title
;
 Enhancing Electron Accepting Ability of Triarylboron via \p-Conjugation
 with 2,2'-Bipy and Metal Chelation: 5,5'-Bis(BMes2)-2,2'-bipy and Its
 Metal Complexes
;
_journal_name_full 'Journal of the American Chemical Society'
_journal_page_first 7510
_journal_page_last 7511
_journal_paper_doi 10.1021/ja0725652
_journal_volume 129
_journal_year 2007
_chemical_formula_sum 'C54 H66 B2 N2 O2'
_chemical_formula_weight 796.71
_chemical_name_systematic
;
 ?
;
_space_group_IT_number 14
_symmetry_cell_setting monoclinic
_symmetry_space_group_name_Hall '-P 2ybc'
_symmetry_space_group_name_H-M 'P 1 21/c 1'
_atom_sites_solution_hydrogens geom
_atom_sites_solution_primary direct
_atom_sites_solution_secondary difmap
_audit_creation_method SHELXL-97
_cell_angle_alpha 90.00
_cell_angle_beta 107.649(4)
_cell_angle_gamma 90.00
_cell_formula_units_Z 2
_cell_length_a 14.940(3)
_cell_length_b 8.2549(18)
_cell_length_c 20.299(4)
_cell_measurement_temperature 180(2)
_cell_volume 2385.6(9)
_computing_cell_refinement 'Bruker SMART'
_computing_data_collection 'Bruker SMART'
_computing_data_reduction 'Bruker SHELXTL'
_computing_molecular_graphics 'Bruker SHELXTL'
_computing_publication_material 'Bruker SHELXTL'
_computing_structure_refinement 'SHELXL-97 (Sheldrick, 1997)'
_computing_structure_solution 'SHELXS-97 (Sheldrick, 1990)'
_diffrn_ambient_temperature 180(2)
_diffrn_measured_fraction_theta_full 0.999
_diffrn_measured_fraction_theta_max 0.999
_diffrn_measurement_device_type 'CCD area detector'
_diffrn_measurement_method 'phi and omega scans'
_diffrn_radiation_monochromator graphite
_diffrn_radiation_source 'fine-focus sealed tube'
_diffrn_radiation_type MoK\a
_diffrn_radiation_wavelength 0.71073
_diffrn_reflns_av_R_equivalents 0.0667
_diffrn_reflns_av_sigmaI/netI 0.1469
_diffrn_reflns_limit_h_max 17
_diffrn_reflns_limit_h_min -16
_diffrn_reflns_limit_k_max 9
_diffrn_reflns_limit_k_min -9
_diffrn_reflns_limit_l_max 24
_diffrn_reflns_limit_l_min -22
_diffrn_reflns_number 13228
_diffrn_reflns_theta_full 25.00
_diffrn_reflns_theta_max 25.00
_diffrn_reflns_theta_min 1.43
_exptl_absorpt_coefficient_mu 0.065
_exptl_absorpt_correction_T_max 1.000
_exptl_absorpt_correction_T_min 0.701
_exptl_absorpt_correction_type 'empirical (multi-scans)'
_exptl_crystal_colour colorless
_exptl_crystal_density_diffrn 1.109
_exptl_crystal_description plate
_exptl_crystal_F_000 860
_exptl_crystal_size_max .5
_exptl_crystal_size_mid .2
_exptl_crystal_size_min .1
_platon_squeeze_details
;

Difference electron density maps revealed the presence of disordered 
THF solvate molecules, which were ultimately modeled through the
use of the SQUEEZE subroutine of the PLATON software suite. PLATON 
Reference: P. v.d. Sluis & A.L. Spek. Acta Cryst. (1990), A46, 194. 
One solvent accessible void per lattice were found, comprising a 
total volume of 578.4 A3 and contributing a total of 158.0 electrons. 
The void was thus assigned to 4 disordered THF molecules, which 
contribute 4x40 = 160 electrons, and ocuppy about 400 A3 in space. 
The larger volume of the void may be a result of the disorder. The
contributions have been included in all derived crystal quantities. 
;
_refine_diff_density_max 0.191
_refine_diff_density_min -0.154
_refine_diff_density_rms 0.042
_refine_ls_extinction_method none
_refine_ls_goodness_of_fit_ref 0.962
_refine_ls_hydrogen_treatment constr
_refine_ls_matrix_type full
_refine_ls_number_parameters 227
_refine_ls_number_reflns 4194
_refine_ls_number_restraints 0
_refine_ls_restrained_S_all 0.962
_refine_ls_R_factor_all 0.1418
_refine_ls_R_factor_gt 0.0601
_refine_ls_shift/su_max 0.003
_refine_ls_shift/su_mean 0.000
_refine_ls_structure_factor_coef Fsqd
_refine_ls_weighting_details 'calc w=1/[\s^2^(Fo^2^)+(0.0150P)^2^+0.0000P] where P=(Fo^2^+2Fc^2^)/3'
_refine_ls_weighting_scheme calc
_refine_ls_wR_factor_gt 0.0842
_refine_ls_wR_factor_ref 0.0900
_reflns_number_gt 1549
_reflns_number_total 4194
_reflns_threshold_expression >2sigma(I)
_cod_data_source_file ja0725652si20070517_103403.cif
_cod_data_source_block nicole1
_cod_database_code 4109549

loop_
_symmetry_equiv_pos_as_xyz
'x, y, z'
'-x, y+1/2, -z+1/2'
'-x, -y, -z'
'x, -y-1/2, z-1/2'

loop_
_atom_site_label
_atom_site_type_symbol
_atom_site_fract_x
_atom_site_fract_y
_atom_site_fract_z
_atom_site_U_iso_or_equiv
_atom_site_adp_type
_atom_site_occupancy
_atom_site_symmetry_multiplicity
_atom_site_calc_flag
_atom_site_refinement_flags
_atom_site_disorder_assembly
_atom_site_disorder_group
B1 B 0.2632(2) 0.3213(4) -0.04610(17) 0.0470(10) Uani 1 1 d . . .
C1 C 0.1930(6) 0.2104(10) -0.0263(5) 0.034(3) Uiso 0.569(19) 1 d P A 1
C2 C 0.1300(6) 0.1085(11) -0.0772(5) 0.036(3) Uiso 0.569(19) 1 d P A 1
H2A H 0.1386 0.0999 -0.1216 0.043 Uiso 0.569(19) 1 calc PR A 1
N1 N 0.0908(7) 0.1403(13) 0.0423(5) 0.063(4) Uiso 0.569(19) 1 d P A 1
C3 C 0.0589(6) 0.0246(9) -0.0648(4) 0.033(3) Uiso 0.569(19) 1 d P A 1
H3A H 0.0199 -0.0446 -0.0990 0.040 Uiso 0.569(19) 1 calc PR A 1
C4 C 0.0452(8) 0.0415(13) -0.0034(5) 0.031(4) Uiso 0.569(19) 1 d P . 1
C5 C 0.1739(8) 0.2105(14) 0.0378(7) 0.077(5) Uiso 0.569(19) 1 d P A 1
H5A H 0.2172 0.2579 0.0774 0.092 Uiso 0.569(19) 1 calc PR A 1
C1A C 0.1746(8) 0.2166(14) -0.0411(6) 0.038(4) Uiso 0.431(19) 1 d P A 2
C2A C 0.1159(9) 0.1251(16) -0.0915(7) 0.064(5) Uiso 0.431(19) 1 d P A 2
H2AA H 0.1259 0.1163 -0.1354 0.077 Uiso 0.431(19) 1 calc PR A 2
C3A C 0.1034(8) 0.1240(15) 0.0472(7) 0.027(4) Uiso 0.431(19) 1 d P A 2
H3AA H 0.1078 0.1051 0.0943 0.032 Uiso 0.431(19) 1 calc PR A 2
N1A N 0.0421(7) 0.0451(13) -0.0788(5) 0.057(4) Uiso 0.431(19) 1 d P A 2
C4A C 0.0299(11) 0.0468(18) -0.0126(8) 0.048(6) Uiso 0.431(19) 1 d P . 2
C5A C 0.1628(8) 0.2237(14) 0.0267(6) 0.026(3) Uiso 0.431(19) 1 d P A 2
H5AA H 0.1980 0.3015 0.0586 0.031 Uiso 0.431(19) 1 calc PR A 2
C6 C 0.30539(18) 0.2721(4) -0.10598(14) 0.0447(8) Uani 1 1 d . A .
C7 C 0.30377(19) 0.3796(4) -0.15979(16) 0.0558(9) Uani 1 1 d . . .
C8 C 0.3345(2) 0.3301(5) -0.21456(16) 0.0705(10) Uani 1 1 d . A .
H8A H 0.3316 0.4043 -0.2509 0.085 Uiso 1 1 calc R . .
C9 C 0.3692(2) 0.1763(5) -0.21785(16) 0.0677(10) Uani 1 1 d . . .
C10 C 0.37379(19) 0.0707(4) -0.16409(17) 0.0654(10) Uani 1 1 d . A .
H10A H 0.3989 -0.0347 -0.1649 0.078 Uiso 1 1 calc R . .
C11 C 0.34215(18) 0.1156(4) -0.10832(15) 0.0527(9) Uani 1 1 d . . .
C12 C 0.2659(2) 0.5501(4) -0.16243(15) 0.0807(11) Uani 1 1 d . A .
H12A H 0.2893 0.6156 -0.1940 0.121 Uiso 1 1 calc R . .
H12B H 0.2867 0.5978 -0.1161 0.121 Uiso 1 1 calc R . .
H12C H 0.1971 0.5473 -0.1790 0.121 Uiso 1 1 calc R . .
C13 C 0.4003(2) 0.1224(4) -0.27983(15) 0.1094(13) Uani 1 1 d . A .
H13A H 0.4474 0.0364 -0.2654 0.164 Uiso 1 1 calc R . .
H13B H 0.4275 0.2148 -0.2973 0.164 Uiso 1 1 calc R . .
H13C H 0.3459 0.0816 -0.3164 0.164 Uiso 1 1 calc R . .
C14 C 0.35324(18) -0.0099(3) -0.05111(14) 0.0660(9) Uani 1 1 d . A .
H14A H 0.3560 0.0452 -0.0078 0.099 Uiso 1 1 calc R . .
H14B H 0.4113 -0.0712 -0.0451 0.099 Uiso 1 1 calc R . .
H14C H 0.2995 -0.0841 -0.0638 0.099 Uiso 1 1 calc R . .
C15 C 0.2914(2) 0.4772(3) -0.00076(14) 0.0426(8) Uani 1 1 d . A .
C16 C 0.2235(2) 0.5955(4) -0.00009(15) 0.0490(8) Uani 1 1 d . . .
C17 C 0.2492(2) 0.7283(4) 0.04399(16) 0.0538(9) Uani 1 1 d . A .
H17A H 0.2028 0.8067 0.0444 0.065 Uiso 1 1 calc R . .
C18 C 0.3392(2) 0.7496(4) 0.08688(15) 0.0508(8) Uani 1 1 d . . .
C19 C 0.40617(19) 0.6338(4) 0.08690(14) 0.0492(8) Uani 1 1 d . A .
H19A H 0.4686 0.6468 0.1165 0.059 Uiso 1 1 calc R . .
C20 C 0.3833(2) 0.4990(4) 0.04419(15) 0.0430(8) Uani 1 1 d . . .
C21 C 0.45784(16) 0.3705(3) 0.05072(13) 0.0529(8) Uani 1 1 d . A .
H21A H 0.4607 0.3411 0.0046 0.079 Uiso 1 1 calc R . .
H21B H 0.4421 0.2744 0.0733 0.079 Uiso 1 1 calc R . .
H21C H 0.5190 0.4127 0.0784 0.079 Uiso 1 1 calc R . .
C22 C 0.12278(18) 0.5863(3) -0.04517(15) 0.0753(11) Uani 1 1 d . A .
H22A H 0.0980 0.6961 -0.0567 0.113 Uiso 1 1 calc R . .
H22B H 0.0853 0.5294 -0.0203 0.113 Uiso 1 1 calc R . .
H22C H 0.1195 0.5274 -0.0877 0.113 Uiso 1 1 calc R . .
C23 C 0.36419(19) 0.8949(3) 0.13529(15) 0.0789(10) Uani 1 1 d . A .
H23A H 0.4244 0.9403 0.1342 0.118 Uiso 1 1 calc R . .
H23B H 0.3692 0.8605 0.1825 0.118 Uiso 1 1 calc R . .
H23C H 0.3151 0.9775 0.1203 0.118 Uiso 1 1 calc R . .

loop_
_atom_site_aniso_label
_atom_site_aniso_U_11
_atom_site_aniso_U_22
_atom_site_aniso_U_33
_atom_site_aniso_U_23
_atom_site_aniso_U_13
_atom_site_aniso_U_12
B1 0.042(2) 0.046(3) 0.051(3) 0.004(2) 0.0098(19) 0.0074(19)
C6 0.0515(19) 0.040(2) 0.046(2) 0.0016(18) 0.0188(16) -0.0051(17)
C7 0.063(2) 0.055(3) 0.048(2) 0.004(2) 0.0155(19) -0.0098(19)
C8 0.082(2) 0.086(3) 0.048(2) 0.009(2) 0.026(2) 0.001(2)
C9 0.070(2) 0.092(3) 0.046(3) -0.010(2) 0.0245(19) -0.010(2)
C10 0.075(2) 0.062(3) 0.071(3) -0.016(2) 0.039(2) -0.0081(19)
C11 0.057(2) 0.050(2) 0.057(2) -0.004(2) 0.0267(18) -0.0045(18)
C12 0.099(3) 0.071(3) 0.073(3) 0.023(2) 0.026(2) 0.005(2)
C13 0.137(3) 0.146(4) 0.062(2) -0.021(3) 0.057(2) 0.000(3)
C14 0.075(2) 0.047(2) 0.087(3) 0.002(2) 0.041(2) 0.0053(18)
C15 0.0427(18) 0.037(2) 0.052(2) 0.0015(17) 0.0206(17) -0.0029(18)
C16 0.048(2) 0.041(2) 0.059(2) 0.0023(19) 0.0176(19) -0.0033(18)
C17 0.061(2) 0.048(2) 0.056(2) 0.004(2) 0.0244(19) 0.0051(19)
C18 0.067(2) 0.041(2) 0.050(2) -0.0046(19) 0.0269(19) -0.005(2)
C19 0.056(2) 0.050(2) 0.043(2) -0.0007(18) 0.0176(17) -0.0076(19)
C20 0.052(2) 0.037(2) 0.047(2) 0.0053(17) 0.0257(18) -0.0011(18)
C21 0.0528(18) 0.055(2) 0.053(2) 0.0029(18) 0.0190(16) -0.0010(18)
C22 0.060(2) 0.059(3) 0.104(3) -0.013(2) 0.018(2) 0.0111(17)
C23 0.104(3) 0.058(2) 0.080(3) -0.018(2) 0.036(2) 0.001(2)

loop_
_atom_type_symbol
_atom_type_description
_atom_type_scat_dispersion_real
_atom_type_scat_dispersion_imag
_atom_type_scat_source
C C 0.0033 0.0016 'International Tables Vol C Tables 4.2.6.8 and 6.1.1.4'
H H 0.0000 0.0000 'International Tables Vol C Tables 4.2.6.8 and 6.1.1.4'
B B 0.0013 0.0007 'International Tables Vol C Tables 4.2.6.8 and 6.1.1.4'
N N 0.0061 0.0033 'International Tables Vol C Tables 4.2.6.8 and 6.1.1.4'
O O 0.0106 0.0060 'International Tables Vol C Tables 4.2.6.8 and 6.1.1.4'

loop_
_geom_angle_atom_site_label_1
_geom_angle_atom_site_label_2
_geom_angle_atom_site_label_3
_geom_angle
_geom_angle_site_symmetry_1
_geom_angle_site_symmetry_3
C1 B1 C15 114.8(4) . .
C1 B1 C6 120.7(4) . .
C15 B1 C6 124.4(3) . .
C1 B1 C1A 12.3(6) . .
C15 B1 C1A 119.0(5) . .
C6 B1 C1A 115.9(5) . .
C5 C1 C2 113.0(8) . .
C5 C1 B1 125.8(8) . .
C2 C1 B1 120.7(6) . .
C3 C2 C1 123.0(8) . .
C4 N1 C5 120.7(10) . .
C4 C3 C2 118.2(9) . .
N1 C4 C3 123.4(10) . .
N1 C4 C4 120.5(11) . 3
C3 C4 C4 114.9(12) . 3
N1 C5 C1 119.4(10) . .
C2A C1A C5A 120.3(11) . .
C2A C1A B1 127.4(9) . .
C5A C1A B1 112.3(10) . .
C1A C2A N1A 119.8(11) . .
C5A C3A C4A 113.0(12) . .
C2A N1A C4A 121.1(11) . .
C4A C4A N1A 128.9(19) 3 .
C4A C4A C3A 109.4(17) 3 .
N1A C4A C3A 119.8(12) . .
C3A C5A C1A 123.1(11) . .
C7 C6 C11 117.9(3) . .
C7 C6 B1 121.3(3) . .
C11 C6 B1 120.7(3) . .
C8 C7 C6 120.4(3) . .
C8 C7 C12 117.2(3) . .
C6 C7 C12 122.3(3) . .
C9 C8 C7 122.0(3) . .
C8 C9 C10 118.1(3) . .
C8 C9 C13 121.2(3) . .
C10 C9 C13 120.6(3) . .
C9 C10 C11 121.5(3) . .
C10 C11 C6 120.0(3) . .
C10 C11 C14 116.7(3) . .
C6 C11 C14 123.3(3) . .
C16 C15 C20 117.9(3) . .
C16 C15 B1 120.6(3) . .
C20 C15 B1 121.4(3) . .
C17 C16 C15 119.5(3) . .
C17 C16 C22 117.3(3) . .
C15 C16 C22 123.2(3) . .
C18 C17 C16 122.2(3) . .
C17 C18 C19 118.7(3) . .
C17 C18 C23 120.7(3) . .
C19 C18 C23 120.5(3) . .
C18 C19 C20 120.8(3) . .
C19 C20 C15 120.8(3) . .
C19 C20 C21 118.1(3) . .
C15 C20 C21 120.9(3) . .

loop_
_geom_bond_atom_site_label_1
_geom_bond_atom_site_label_2
_geom_bond_distance
_geom_bond_site_symmetry_2
B1 C1 1.535(8) .
B1 C15 1.564(4) .
B1 C6 1.582(4) .
B1 C1A 1.610(11) .
C1 C5 1.413(13) .
C1 C2 1.440(12) .
C2 C3 1.354(10) .
N1 C4 1.267(14) .
N1 C5 1.399(15) .
C3 C4 1.331(12) .
C4 C4 1.56(2) 3
C1A C2A 1.357(16) .
C1A C5A 1.440(15) .
C2A N1A 1.376(14) .
C3A C5A 1.365(17) .
C3A C4A 1.51(2) .
N1A C4A 1.411(15) .
C4A C4A 1.39(3) 3
C6 C7 1.402(3) .
C6 C11 1.410(3) .
C7 C8 1.387(4) .
C7 C12 1.512(3) .
C8 C9 1.380(4) .
C9 C10 1.382(4) .
C9 C13 1.534(4) .
C10 C11 1.403(3) .
C11 C14 1.527(3) .
C15 C16 1.410(3) .
C15 C20 1.411(3) .
C16 C17 1.393(3) .
C16 C22 1.508(3) .
C17 C18 1.374(3) .
C18 C19 1.383(3) .
C18 C23 1.524(3) .
C19 C20 1.389(3) .
C20 C21 1.514(3) .

loop_
_platon_squeeze_void_nr
_platon_squeeze_void_average_x
_platon_squeeze_void_average_y
_platon_squeeze_void_average_z
_platon_squeeze_void_volume
_platon_squeeze_void_count_electrons
1 0.000 -0.038 0.250 288.0 79.1
2 0.000 -0.010 0.750 288.0 79.1
